data_7214628
loop_
_publ_author_name
'Duan, Chunmei'
'Luo, Daibing'
'Zeng, Hongmei'
'Kang, Maoping'
'Lin, Zhien'

_publ_section_title
;
 Solvent-free synthesis of new open-framework oxalate structures
;
_journal_issue 18
_journal_name_full CrystEngComm
_journal_page_first 5734
_journal_paper_doi 10.1039/c2ce25856k
_journal_volume 14
_journal_year 2012
_chemical_formula_sum 'C8 H12.8 N2 O7.4 Zn'
_chemical_formula_weight 320.77
_chemical_name_systematic
;
?
;
_space_group_IT_number 15
_symmetry_cell_setting monoclinic
_symmetry_space_group_name_Hall '-C 2yc'
_symmetry_space_group_name_H-M 'C 1 2/c 1'
_atom_sites_solution_hydrogens geom
_atom_sites_solution_primary direct
_atom_sites_solution_secondary difmap
_audit_creation_method SHELXL-97
_cell_angle_alpha 90.00
_cell_angle_beta 114.50(3)
_cell_angle_gamma 90.00
_cell_formula_units_Z 8
_cell_length_a 13.884(3)
_cell_length_b 12.146(2)
_cell_length_c 16.327(3)
_cell_measurement_temperature 293(2)
_cell_volume 2505.4(10)
_computing_structure_refinement 'SHELXL-97 (Sheldrick, 1997)'
_computing_structure_solution 'SHELXS-97 (Sheldrick, 1990)'
_diffrn_ambient_temperature 293(2)
_diffrn_measured_fraction_theta_full 0.999
_diffrn_measured_fraction_theta_max 0.999
_diffrn_measurement_device_type 'Xcalibur, Eos'
_diffrn_measurement_method '\w scans'
_diffrn_radiation_monochromator graphite
_diffrn_radiation_source 'fine-focus sealed tube'
_diffrn_radiation_type MoK\a
_diffrn_radiation_wavelength 0.71073
_diffrn_reflns_av_R_equivalents 0.0368
_diffrn_reflns_av_sigmaI/netI 0.0289
_diffrn_reflns_limit_h_max 16
_diffrn_reflns_limit_h_min -16
_diffrn_reflns_limit_k_max 14
_diffrn_reflns_limit_k_min -14
_diffrn_reflns_limit_l_max 19
_diffrn_reflns_limit_l_min -18
_diffrn_reflns_number 9114
_diffrn_reflns_theta_full 24.98
_diffrn_reflns_theta_max 24.98
_diffrn_reflns_theta_min 3.02
_exptl_absorpt_coefficient_mu 1.992
_exptl_absorpt_correction_T_max 1.00000
_exptl_absorpt_correction_T_min 0.72437
_exptl_absorpt_correction_type multi-scan
_exptl_absorpt_process_details
;
CrysAlisPro, Agilent Technologies,
Version 1.171.35.19 (release 27-10-2011 CrysAlis171 .NET)
(compiled Oct 27 2011,15:02:11)
Empirical absorption correction using spherical harmonics,
implemented in SCALE3 ABSPACK scaling algorithm.
;
_exptl_crystal_colour colorless
_exptl_crystal_density_diffrn 1.701
_exptl_crystal_density_method 'not measured'
_exptl_crystal_description block
_exptl_crystal_F_000 1312
_exptl_crystal_size_max 0.22
_exptl_crystal_size_mid 0.16
_exptl_crystal_size_min 0.14
_refine_diff_density_max 0.730
_refine_diff_density_min -0.251
_refine_diff_density_rms 0.070
_refine_ls_extinction_method none
_refine_ls_goodness_of_fit_ref 1.093
_refine_ls_hydrogen_treatment constr
_refine_ls_matrix_type full
_refine_ls_number_parameters 177
_refine_ls_number_reflns 2197
_refine_ls_number_restraints 0
_refine_ls_restrained_S_all 1.093
_refine_ls_R_factor_all 0.0441
_refine_ls_R_factor_gt 0.0362
_refine_ls_shift/su_max 0.000
_refine_ls_shift/su_mean 0.000
_refine_ls_structure_factor_coef Fsqd
_refine_ls_weighting_details 'calc w=1/[\s^2^(Fo^2^)+(0.0526P)^2^+2.8353P] where P=(Fo^2^+2Fc^2^)/3'
_refine_ls_weighting_scheme calc
_refine_ls_wR_factor_gt 0.0995
_refine_ls_wR_factor_ref 0.1041
_reflns_number_gt 1855
_reflns_number_total 2197
_reflns_threshold_expression >2sigma(I)
_cod_data_source_file c2ce25856k.txt
_cod_data_source_block 4
_cod_original_cell_volume 2505.3(9)
_cod_original_sg_symbol_H-M C2/c
_cod_original_formula_sum 'C8 H12.80 N2 O7.40 Zn'
_cod_database_code 7214628

loop_
_symmetry_equiv_pos_as_xyz
'x, y, z'
'-x, y, -z+1/2'
'x+1/2, y+1/2, z'
'-x+1/2, y+1/2, -z+1/2'
'-x, -y, -z'
'x, -y, z-1/2'
'-x+1/2, -y+1/2, -z'
'x+1/2, -y+1/2, z-1/2'

loop_
_atom_site_label
_atom_site_type_symbol
_atom_site_fract_x
_atom_site_fract_y
_atom_site_fract_z
_atom_site_U_iso_or_equiv
_atom_site_adp_type
_atom_site_occupancy
_atom_site_symmetry_multiplicity
_atom_site_calc_flag
_atom_site_refinement_flags
Zn1 Zn 0.42955(3) 0.20855(3) 0.47951(3) 0.04322(18) Uani 1 1 d .
O1 O 0.46661(18) 0.08792(17) 0.40780(15) 0.0435(5) Uani 1 1 d .
O2 O 0.5127(2) -0.08829(18) 0.42142(15) 0.0495(6) Uani 1 1 d .
O3 O 0.3775(2) 0.29959(18) 0.56128(17) 0.0490(6) Uani 1 1 d .
O4 O 0.22838(19) 0.3385(2) 0.57417(17) 0.0519(6) Uani 1 1 d .
O5 O 0.56533(18) 0.30080(19) 0.51829(17) 0.0533(7) Uani 1 1 d .
O6 O 0.3887(2) 0.3257(2) 0.36883(17) 0.0559(6) Uani 1 1 d .
O7 O 0.6266(2) 0.4591(2) 0.4910(2) 0.0712(8) Uani 1 1 d .
N1 N 0.4466(3) 0.4917(3) 0.3445(2) 0.0630(9) Uani 1 1 d .
H1A H 0.4977 0.5384 0.3639 0.076 Uiso 1 1 calc R
N2 N 0.2309(2) 0.5722(3) 0.3352(2) 0.0618(9) Uani 1 1 d .
H2A H 0.2829 0.5589 0.3908 0.074 Uiso 1 1 calc R
C1 C 0.4939(2) -0.0003(3) 0.4510(2) 0.0364(7) Uani 1 1 d .
C2 C 0.2804(3) 0.2898(2) 0.5392(2) 0.0407(8) Uani 1 1 d .
C3 C 0.5593(3) 0.3858(3) 0.4733(3) 0.0498(9) Uani 1 1 d .
C4 C 0.4563(3) 0.3995(3) 0.3896(3) 0.0495(9) Uani 1 1 d .
C5 C 0.3531(4) 0.5181(4) 0.2631(3) 0.0738(13) Uani 1 1 d .
H5A H 0.3119 0.4515 0.2411 0.089 Uiso 1 1 calc R
H5B H 0.3757 0.5429 0.2174 0.089 Uiso 1 1 calc R
C6 C 0.2832(3) 0.6046(4) 0.2756(3) 0.0674(12) Uani 1 1 d .
H6A H 0.3254 0.6700 0.3003 0.081 Uiso 1 1 calc R
H6B H 0.2289 0.6239 0.2169 0.081 Uiso 1 1 calc R
C7 C 0.1680(4) 0.6677(5) 0.3436(4) 0.101(2) Uani 1 1 d .
H7A H 0.1340 0.6481 0.3821 0.152 Uiso 1 1 calc R
H7B H 0.1154 0.6872 0.2852 0.152 Uiso 1 1 calc R
H7C H 0.2142 0.7293 0.3690 0.152 Uiso 1 1 calc R
C8 C 0.1655(3) 0.4704(4) 0.3059(4) 0.0870(15) Uani 1 1 d .
H8A H 0.1352 0.4539 0.3477 0.130 Uiso 1 1 calc R
H8B H 0.2093 0.4101 0.3041 0.130 Uiso 1 1 calc R
H8C H 0.1100 0.4816 0.2471 0.130 Uiso 1 1 calc R
OW1 O 0.5000 0.2960(10) 0.7500 0.101(4) Uani 0.50 2 d SP
OW2 O 0.2817(16) 0.8984(17) 0.4190(15) 0.080(6) Uani 0.15 1 d P

loop_
_atom_site_aniso_label
_atom_site_aniso_U_11
_atom_site_aniso_U_22
_atom_site_aniso_U_33
_atom_site_aniso_U_23
_atom_site_aniso_U_13
_atom_site_aniso_U_12
Zn1 0.0541(3) 0.0318(2) 0.0440(3) 0.00306(15) 0.0204(2) 0.00919(16)
O1 0.0602(14) 0.0349(12) 0.0420(13) 0.0097(10) 0.0279(12) 0.0129(10)
O2 0.0735(16) 0.0397(13) 0.0389(13) 0.0042(10) 0.0270(12) 0.0180(11)
O3 0.0540(15) 0.0428(14) 0.0469(15) -0.0093(10) 0.0178(12) 0.0066(10)
O4 0.0609(15) 0.0469(14) 0.0522(15) -0.0167(12) 0.0279(13) 0.0047(12)
O5 0.0497(14) 0.0405(15) 0.0616(18) 0.0123(11) 0.0148(14) 0.0061(10)
O6 0.0615(16) 0.0458(14) 0.0482(15) 0.0096(12) 0.0107(13) 0.0063(13)
O7 0.0589(16) 0.0564(17) 0.092(2) 0.0176(15) 0.0249(16) -0.0051(14)
N1 0.067(2) 0.058(2) 0.077(2) 0.0305(17) 0.0426(19) 0.0207(16)
N2 0.0411(16) 0.082(2) 0.064(2) 0.0304(18) 0.0235(16) 0.0122(16)
C1 0.0412(16) 0.0353(17) 0.0368(18) 0.0034(13) 0.0202(14) 0.0063(13)
C2 0.057(2) 0.0276(16) 0.0360(18) 0.0035(13) 0.0176(17) 0.0095(14)
C3 0.0492(19) 0.042(2) 0.061(2) 0.0076(18) 0.0259(18) 0.0107(17)
C4 0.058(2) 0.043(2) 0.054(2) 0.0107(17) 0.0299(19) 0.0146(17)
C5 0.087(3) 0.081(3) 0.066(3) 0.040(2) 0.044(3) 0.036(2)
C6 0.063(2) 0.079(3) 0.069(3) 0.041(2) 0.036(2) 0.025(2)
C7 0.079(3) 0.117(4) 0.133(5) 0.055(4) 0.068(4) 0.045(3)
C8 0.056(2) 0.111(4) 0.081(3) 0.036(3) 0.016(2) -0.004(3)
OW1 0.059(5) 0.194(12) 0.029(4) 0.000 -0.003(4) 0.000
OW2 0.064(12) 0.075(13) 0.089(16) 0.003(11) 0.020(11) 0.005(10)

loop_
_atom_type_symbol
_atom_type_description
_atom_type_scat_dispersion_real
_atom_type_scat_dispersion_imag
_atom_type_scat_source
C C 0.0033 0.0016 'International Tables Vol C Tables 4.2.6.8 and 6.1.1.4'
H H 0.0000 0.0000 'International Tables Vol C Tables 4.2.6.8 and 6.1.1.4'
N N 0.0061 0.0033 'International Tables Vol C Tables 4.2.6.8 and 6.1.1.4'
O O 0.0106 0.0060 'International Tables Vol C Tables 4.2.6.8 and 6.1.1.4'
Zn Zn 0.2839 1.4301 'International Tables Vol C Tables 4.2.6.8 and 6.1.1.4'

loop_
_geom_angle_atom_site_label_1
_geom_angle_atom_site_label_2
_geom_angle_atom_site_label_3
_geom_angle
_geom_angle_site_symmetry_1
_geom_angle_site_symmetry_3
O5 Zn1 O1 98.56(10) . .
O5 Zn1 O4 162.53(10) . 7_556
O1 Zn1 O4 91.91(9) . 7_556
O5 Zn1 O2 97.75(10) . 5_656
O1 Zn1 O2 80.58(9) . 5_656
O4 Zn1 O2 97.73(11) 7_556 5_656
O5 Zn1 O3 91.77(10) . .
O1 Zn1 O3 166.80(9) . .
O4 Zn1 O3 80.21(9) 7_556 .
O2 Zn1 O3 89.93(9) 5_656 .
O5 Zn1 O6 77.85(10) . .
O1 Zn1 O6 91.89(10) . .
O4 Zn1 O6 87.91(11) 7_556 .
O2 Zn1 O6 170.70(10) 5_656 .
O3 Zn1 O6 98.34(10) . .
C1 O1 Zn1 112.04(19) . .
C1 O2 Zn1 112.2(2) . 5_656
C2 O3 Zn1 112.6(2) . .
C2 O4 Zn1 112.9(2) . 7_556
C3 O5 Zn1 116.1(2) . .
C4 O6 Zn1 109.7(2) . .
C4 N1 C5 123.0(4) . .
C4 N1 H1A 118.5 . .
C5 N1 H1A 118.5 . .
C6 N2 C8 114.0(4) . .
C6 N2 C7 108.5(3) . .
C8 N2 C7 111.9(4) . .
C6 N2 H2A 107.4 . .
C8 N2 H2A 107.4 . .
C7 N2 H2A 107.4 . .
O2 C1 O1 125.4(3) . .
O2 C1 C1 117.2(3) . 5_656
O1 C1 C1 117.3(3) . 5_656
O4 C2 O3 125.9(3) . .
O4 C2 C2 117.2(4) . 7_556
O3 C2 C2 116.9(4) . 7_556
O7 C3 O5 126.7(4) . .
O7 C3 C4 117.9(3) . .
O5 C3 C4 115.3(3) . .
O6 C4 N1 124.9(4) . .
O6 C4 C3 119.3(3) . .
N1 C4 C3 115.9(3) . .
N1 C5 C6 114.4(4) . .
N1 C5 H5A 108.7 . .
C6 C5 H5A 108.7 . .
N1 C5 H5B 108.7 . .
C6 C5 H5B 108.7 . .
H5A C5 H5B 107.6 . .
N2 C6 C5 114.9(3) . .
N2 C6 H6A 108.5 . .
C5 C6 H6A 108.5 . .
N2 C6 H6B 108.5 . .
C5 C6 H6B 108.5 . .
H6A C6 H6B 107.5 . .
N2 C7 H7A 109.5 . .
N2 C7 H7B 109.5 . .
H7A C7 H7B 109.5 . .
N2 C7 H7C 109.5 . .
H7A C7 H7C 109.5 . .
H7B C7 H7C 109.5 . .
N2 C8 H8A 109.5 . .
N2 C8 H8B 109.5 . .
H8A C8 H8B 109.5 . .
N2 C8 H8C 109.5 . .
H8A C8 H8C 109.5 . .
H8B C8 H8C 109.5 . .

loop_
_geom_bond_atom_site_label_1
_geom_bond_atom_site_label_2
_geom_bond_distance
_geom_bond_site_symmetry_2
Zn1 O5 2.054(2) .
Zn1 O1 2.069(2) .
Zn1 O4 2.075(3) 7_556
Zn1 O2 2.078(2) 5_656
Zn1 O3 2.080(2) .
Zn1 O6 2.182(2) .
O1 C1 1.252(4) .
O2 C1 1.244(4) .
O2 Zn1 2.078(2) 5_656
O3 C2 1.249(4) .
O4 C2 1.241(4) .
O4 Zn1 2.075(3) 7_556
O5 C3 1.249(4) .
O6 C4 1.240(4) .
O7 C3 1.235(4) .
N1 C4 1.316(5) .
N1 C5 1.456(5) .
N1 H1A 0.8600 .
N2 C6 1.490(5) .
N2 C8 1.491(6) .
N2 C7 1.493(6) .
N2 H2A 0.9100 .
C1 C1 1.537(6) 5_656
C2 C2 1.545(6) 7_556
C3 C4 1.522(5) .
C5 C6 1.500(6) .
C5 H5A 0.9700 .
C5 H5B 0.9700 .
C6 H6A 0.9700 .
C6 H6B 0.9700 .
C7 H7A 0.9600 .
C7 H7B 0.9600 .
C7 H7C 0.9600 .
C8 H8A 0.9600 .
C8 H8B 0.9600 .
C8 H8C 0.9600 .
